data_7010801
loop_
_publ_author_name
'Yong-Joo Kim'
'Yong-Su Kwak'
'Young-Seon Joo'
'Soon-W. Lee'

_publ_section_title
;
 Reactions of palladium(II) and platinum(II) bis(azido) complexes with
 isocyanides: synthesis and structural characterization of
 palladium(II) and platinum(II) complexes containing carbodiimido (or
 bis(carbodiimido)) and bis(tetrazolato) ligands
;
_journal_issue 2
_journal_name_full 'J. Chem. Soc., Dalton Trans.'
_journal_page_first 144
_journal_page_last 151
_journal_paper_doi 10.1039/b103916b
_journal_year 2002
_chemical_formula_sum 'C16 H36 N8 P2 Pt'
_chemical_formula_weight 597.56
_space_group_IT_number 14
_symmetry_space_group_name_Hall '-P 2yn'
_symmetry_space_group_name_H-M 'P 1 21/n 1'
_atom_sites_solution_hydrogens geom
_atom_sites_solution_primary direct
_atom_sites_solution_secondary difmap
_audit_creation_method SHELXL-97
_cell_angle_alpha 90.00
_cell_angle_beta 92.498(10)
_cell_angle_gamma 90.00
_cell_formula_units_Z 2
_cell_length_a 6.3686(8)
_cell_length_b 15.6425(14)
_cell_length_c 12.6859(14)
_cell_measurement_temperature 296(2)
_cell_volume 1262.6(2)
_computing_structure_refinement 'SHELXL-97 (Sheldrick, 1997)'
_computing_structure_solution 'SHELXS-97 (Sheldrick, 1990)'
_diffrn_ambient_temperature 296(2)
_diffrn_measured_fraction_theta_full 0.978
_diffrn_measured_fraction_theta_max 0.978
_diffrn_radiation_monochromator graphite
_diffrn_radiation_source 'fine-focus sealed tube'
_diffrn_radiation_type MoK\a
_diffrn_radiation_wavelength 0.71073
_diffrn_reflns_av_R_equivalents 0.0226
_diffrn_reflns_av_sigmaI/netI 0.0397
_diffrn_reflns_limit_h_max 7
_diffrn_reflns_limit_h_min 0
_diffrn_reflns_limit_k_max 0
_diffrn_reflns_limit_k_min -18
_diffrn_reflns_limit_l_max 15
_diffrn_reflns_limit_l_min -15
_diffrn_reflns_number 2382
_diffrn_reflns_theta_full 25.00
_diffrn_reflns_theta_max 25.00
_diffrn_reflns_theta_min 2.60
_exptl_absorpt_coefficient_mu 5.700
_exptl_crystal_density_diffrn 1.572
_exptl_crystal_density_method 'not measured'
_exptl_crystal_F_000 592
_refine_diff_density_max 0.890
_refine_diff_density_min -0.682
_refine_diff_density_rms 0.103
_refine_ls_extinction_coef 0.0014(3)
_refine_ls_extinction_expression Fc^*^=kFc[1+0.001xFc^2^\l^3^/sin(2\q)]^-1/4^
_refine_ls_extinction_method SHELXL
_refine_ls_goodness_of_fit_ref 1.133
_refine_ls_hydrogen_treatment mixed
_refine_ls_matrix_type full
_refine_ls_number_parameters 125
_refine_ls_number_reflns 2174
_refine_ls_number_restraints 0
_refine_ls_restrained_S_all 1.133
_refine_ls_R_factor_all 0.0478
_refine_ls_R_factor_gt 0.0311
_refine_ls_shift/su_max 0.002
_refine_ls_shift/su_mean 0.000
_refine_ls_structure_factor_coef Fsqd
_refine_ls_weighting_details 'calc w=1/[\s^2^(Fo^2^)+(0.0282P)^2^+1.5251P] where P=(Fo^2^+2Fc^2^)/3'
_refine_ls_weighting_scheme calc
_refine_ls_wR_factor_gt 0.0705
_refine_ls_wR_factor_ref 0.0788
_reflns_number_gt 1607
_reflns_number_total 2174
_reflns_threshold_expression >2sigma(I)
_cod_data_source_file b103916b.txt
_cod_data_source_block lsc296
_cod_database_code 7010801

loop_
_symmetry_equiv_pos_as_xyz
'x, y, z'
'-x+1/2, y+1/2, -z+1/2'
'-x, -y, -z'
'x-1/2, -y-1/2, z-1/2'

loop_
_atom_site_label
_atom_site_type_symbol
_atom_site_fract_x
_atom_site_fract_y
_atom_site_fract_z
_atom_site_U_iso_or_equiv
_atom_site_adp_type
_atom_site_occupancy
_atom_site_symmetry_multiplicity
_atom_site_calc_flag
_atom_site_refinement_flags
_atom_site_disorder_assembly
_atom_site_disorder_group
Pt1 Pt 0.0000 0.0000 0.0000 0.03404(14) Uani 1 2 d S . .
P1 P 0.1302(3) 0.10165(11) -0.11118(13) 0.0417(4) Uani 1 1 d . . .
N1 N 0.0338(10) -0.1389(4) -0.1670(4) 0.0497(14) Uani 1 1 d . . .
N2 N 0.1607(12) -0.2009(4) -0.2000(5) 0.073(2) Uani 1 1 d . . .
N3 N 0.3290(12) -0.1974(4) -0.1393(6) 0.080(2) Uani 1 1 d . . .
N4 N 0.3119(10) -0.1324(4) -0.0656(5) 0.0603(16) Uani 1 1 d . . .
C1 C 0.3564(13) 0.0708(5) -0.1839(6) 0.075(2) Uani 1 1 d . . .
H1A H 0.3277 0.0177 -0.2198 0.113 Uiso 1 1 calc R . .
H1B H 0.4759 0.0639 -0.1359 0.113 Uiso 1 1 calc R . .
H1C H 0.3855 0.1143 -0.2346 0.113 Uiso 1 1 calc R . .
C2 C 0.2125(13) 0.2013(4) -0.0507(6) 0.062(2) Uani 1 1 d . . .
H2A H 0.3184 0.1904 0.0038 0.093 Uiso 1 1 calc R . .
H2B H 0.0939 0.2286 -0.0207 0.093 Uiso 1 1 calc R . .
H2C H 0.2688 0.2381 -0.1031 0.093 Uiso 1 1 calc R . .
C3 C -0.0646(13) 0.1345(5) -0.2102(6) 0.068(2) Uani 1 1 d . . .
H3A H -0.1179 0.0851 -0.2476 0.102 Uiso 1 1 calc R . .
H3B H -0.0019 0.1728 -0.2589 0.102 Uiso 1 1 calc R . .
H3C H -0.1778 0.1629 -0.1770 0.102 Uiso 1 1 calc R . .
C4 C 0.1234(10) -0.0964(4) -0.0851(4) 0.0402(14) Uani 1 1 d . . .
C5 C -0.1739(14) -0.1269(5) -0.2183(6) 0.068(2) Uani 1 1 d . . .
H5A H -0.2406 -0.0770 -0.1891 0.081 Uiso 1 1 calc R . .
H5B H -0.2612 -0.1762 -0.2053 0.081 Uiso 1 1 calc R . .
C6 C -0.1538(19) -0.1151(8) -0.3379(7) 0.120(4) Uani 1 1 d . . .
H6A H -0.0548 -0.0693 -0.3494 0.144 Uiso 1 1 calc R . .
H6B H -0.0957 -0.1670 -0.3666 0.144 Uiso 1 1 calc R . .
C7 C -0.334(3) -0.0973(10) -0.3912(9) 0.189(8) Uani 1 1 d . . .
H7A H -0.3871 -0.0432 -0.3663 0.227 Uiso 1 1 calc R . .
H7B H -0.4360 -0.1411 -0.3765 0.227 Uiso 1 1 calc R . .
C8 C -0.310(4) -0.0918(10) -0.5133(8) 0.228(10) Uani 1 1 d . . .
H8A H -0.4440 -0.0801 -0.5475 0.341 Uiso 1 1 calc R . .
H8B H -0.2567 -0.1451 -0.5386 0.341 Uiso 1 1 calc R . .
H8C H -0.2133 -0.0467 -0.5288 0.341 Uiso 1 1 calc R . .

loop_
_atom_site_aniso_label
_atom_site_aniso_U_11
_atom_site_aniso_U_22
_atom_site_aniso_U_33
_atom_site_aniso_U_23
_atom_site_aniso_U_13
_atom_site_aniso_U_12
Pt1 0.04197(19) 0.02691(18) 0.03405(19) 0.00008(15) 0.01093(11) -0.00023(18)
P1 0.0487(10) 0.0356(8) 0.0418(8) 0.0058(8) 0.0127(7) -0.0051(8)
N1 0.056(4) 0.046(3) 0.048(3) -0.012(3) 0.009(3) 0.001(3)
N2 0.092(5) 0.058(4) 0.070(4) -0.026(3) 0.024(4) 0.012(4)
N3 0.091(6) 0.060(4) 0.091(5) -0.021(4) 0.023(4) 0.029(4)
N4 0.053(4) 0.053(4) 0.076(4) -0.009(3) 0.015(3) 0.011(3)
C1 0.077(6) 0.070(5) 0.082(5) 0.010(4) 0.042(5) -0.005(4)
C2 0.089(6) 0.041(4) 0.057(4) 0.003(3) 0.009(4) -0.018(4)
C3 0.062(5) 0.071(5) 0.071(5) 0.029(4) -0.008(4) -0.016(4)
C4 0.048(4) 0.031(3) 0.043(3) -0.002(3) 0.014(3) -0.005(3)
C5 0.079(6) 0.065(5) 0.060(4) -0.018(4) -0.001(4) 0.000(5)
C6 0.152(11) 0.131(10) 0.073(6) -0.011(7) -0.043(7) 0.040(9)
C7 0.30(2) 0.168(14) 0.093(9) -0.002(10) -0.038(12) -0.007(16)
C8 0.44(3) 0.180(16) 0.061(7) 0.000(9) -0.018(12) 0.02(2)

loop_
_atom_type_symbol
_atom_type_description
_atom_type_scat_dispersion_real
_atom_type_scat_dispersion_imag
_atom_type_scat_source
C C 0.0033 0.0016 'International Tables Vol C Tables 4.2.6.8 and 6.1.1.4'
H H 0.0000 0.0000 'International Tables Vol C Tables 4.2.6.8 and 6.1.1.4'
N N 0.0061 0.0033 'International Tables Vol C Tables 4.2.6.8 and 6.1.1.4'
P P 0.1023 0.0942 'International Tables Vol C Tables 4.2.6.8 and 6.1.1.4'
Pt Pt -1.7033 8.3905 'International Tables Vol C Tables 4.2.6.8 and 6.1.1.4'

loop_
_geom_angle_atom_site_label_1
_geom_angle_atom_site_label_2
_geom_angle_atom_site_label_3
_geom_angle
_geom_angle_site_symmetry_1
_geom_angle_site_symmetry_3
_geom_angle_publ_flag
C4 Pt1 C4 180.0(4) 3 . ?
C4 Pt1 P1 88.32(17) 3 . ?
C4 Pt1 P1 91.68(17) . . ?
C4 Pt1 P1 91.68(17) 3 3 ?
C4 Pt1 P1 88.32(17) . 3 ?
P1 Pt1 P1 180.00(8) . 3 ?
C3 P1 C2 103.2(4) . . ?
C3 P1 C1 105.0(4) . . ?
C2 P1 C1 103.0(4) . . ?
C3 P1 Pt1 111.6(3) . . ?
C2 P1 Pt1 116.2(2) . . ?
C1 P1 Pt1 116.3(3) . . ?
C4 N1 N2 111.0(6) . . ?
C4 N1 C5 129.0(6) . . ?
N2 N1 C5 120.0(6) . . ?
N3 N2 N1 106.2(6) . . ?
N2 N3 N4 110.1(6) . . ?
C4 N4 N3 106.2(6) . . ?
N4 C4 N1 106.5(6) . . ?
N4 C4 Pt1 125.3(5) . . ?
N1 C4 Pt1 128.2(5) . . ?
N1 C5 C6 110.0(7) . . ?
C7 C6 C5 114.7(12) . . ?
C6 C7 C8 113.2(16) . . ?

loop_
_geom_bond_atom_site_label_1
_geom_bond_atom_site_label_2
_geom_bond_distance
_geom_bond_site_symmetry_2
_geom_bond_publ_flag
Pt1 C4 2.033(6) 3 ?
Pt1 C4 2.033(6) . ?
Pt1 P1 2.3037(16) . ?
Pt1 P1 2.3037(16) 3 ?
P1 C3 1.802(8) . ?
P1 C2 1.806(6) . ?
P1 C1 1.810(7) . ?
N1 C4 1.340(8) . ?
N1 N2 1.341(8) . ?
N1 C5 1.460(10) . ?
N2 N3 1.294(9) . ?
N3 N4 1.389(8) . ?
N4 C4 1.338(8) . ?
C5 C6 1.539(11) . ?
C6 C7 1.333(17) . ?
C7 C8 1.566(15) . ?
